data_2222115
loop_
_publ_author_name
'Shafiq, Muhammad'
'Tahir, M. Nawaz'
'Khan, Islam Ullah'
'Arshad, Muhammad Nadeem'
'Haider, Zeeshan'

_publ_section_title
;
 6-Bromo-3,3-dichloro-1-methyl-1<i>H</i>-2,1-benzothiazin-4(3<i>H</i>)-one
 2,2-dioxide
;
_journal_coeditor_code NG2585
_journal_issue 6
_journal_name_full 'Acta Crystallographica Section E'
_journal_page_first o1413
_journal_paper_doi 10.1107/S1600536809019291
_journal_volume 65
_journal_year 2009
_chemical_formula_iupac 'C9 H6 Br Cl2 N O3 S'
_chemical_formula_moiety 'C9 H6 Br Cl2 N O3 S'
_chemical_formula_sum 'C9 H6 Br Cl2 N O3 S'
_chemical_formula_weight 359.02
_chemical_name_systematic
;
6-Bromo-3,3-dichloro-1-methyl-1<i>H</i>-2,1-benzothiazin-4(3<i>H</i>)-one
2,2-dioxide
;
_space_group_IT_number 14
_symmetry_cell_setting monoclinic
_symmetry_space_group_name_Hall '-P 2yn'
_symmetry_space_group_name_H-M 'P 1 21/n 1'
_atom_sites_solution_hydrogens geom
_atom_sites_solution_primary direct
_atom_sites_solution_secondary difmap
_audit_creation_method SHELXL-97
_cell_angle_alpha 90
_cell_angle_beta 92.418(5)
_cell_angle_gamma 90
_cell_formula_units_Z 4
_cell_length_a 7.0285(9)
_cell_length_b 14.865(2)
_cell_length_c 11.9739(18)
_cell_measurement_reflns_used 2317
_cell_measurement_temperature 296(2)
_cell_measurement_theta_max 25.49
_cell_measurement_theta_min 2.74
_cell_volume 1249.9(3)
_computing_cell_refinement 'SAINT (Bruker, 2007)'
_computing_data_collection 'APEX2 (Bruker, 2007)'
_computing_data_reduction 'SAINT (Bruker, 2007)'
_computing_molecular_graphics 'ORTEP-3 for Windows (Farrugia, 1997) and PLATON (Spek, 2009)'
_computing_publication_material 'WinGX (Farrugia, 1999) and PLATON (Spek, 2009)'
_computing_structure_refinement 'SHELXL97 (Sheldrick, 2008)'
_computing_structure_solution 'SHELXS97 (Sheldrick, 2008)'
_diffrn_ambient_temperature 296(2)
_diffrn_detector_area_resol_mean 7.80
_diffrn_measured_fraction_theta_full 0.995
_diffrn_measured_fraction_theta_max 0.995
_diffrn_measurement_device_type 'Bruker Kappa-APEXII CCD'
_diffrn_measurement_method \w
_diffrn_radiation_monochromator graphite
_diffrn_radiation_source 'fine-focus sealed tube'
_diffrn_radiation_type MoK\a
_diffrn_radiation_wavelength 0.71073
_diffrn_reflns_av_R_equivalents 0.0478
_diffrn_reflns_av_sigmaI/netI 0.0616
_diffrn_reflns_limit_h_max 8
_diffrn_reflns_limit_h_min -8
_diffrn_reflns_limit_k_max 18
_diffrn_reflns_limit_k_min -17
_diffrn_reflns_limit_l_max 14
_diffrn_reflns_limit_l_min -14
_diffrn_reflns_number 11409
_diffrn_reflns_theta_full 25.49
_diffrn_reflns_theta_max 25.49
_diffrn_reflns_theta_min 2.74
_diffrn_standards_number 0
_exptl_absorpt_coefficient_mu 3.876
_exptl_absorpt_correction_T_max 0.626
_exptl_absorpt_correction_T_min 0.529
_exptl_absorpt_correction_type multi-scan
_exptl_absorpt_process_details '(SADABS; Bruker, 2005)'
_exptl_crystal_colour yellow
_exptl_crystal_density_diffrn 1.908
_exptl_crystal_density_method 'not measured'
_exptl_crystal_description needle
_exptl_crystal_F_000 704
_exptl_crystal_size_max 0.26
_exptl_crystal_size_mid 0.14
_exptl_crystal_size_min 0.12
_refine_diff_density_max 2.069
_refine_diff_density_min -0.455
_refine_ls_extinction_method none
_refine_ls_goodness_of_fit_ref 1.091
_refine_ls_hydrogen_treatment constr
_refine_ls_matrix_type full
_refine_ls_number_parameters 155
_refine_ls_number_reflns 2317
_refine_ls_number_restraints 0
_refine_ls_restrained_S_all 1.091
_refine_ls_R_factor_all 0.1147
_refine_ls_R_factor_gt 0.0820
_refine_ls_shift/su_max_lt 0.000
_refine_ls_shift/su_mean <0.000
_refine_ls_structure_factor_coef Fsqd
_refine_ls_weighting_details 'calc w=1/[\s^2^(Fo^2^)+(0.1412P)^2^+3.7083P] where P=(Fo^2^+2Fc^2^)/3'
_refine_ls_weighting_scheme calc
_refine_ls_wR_factor_gt 0.2240
_refine_ls_wR_factor_ref 0.2494
_reflns_number_gt 1595
_reflns_number_total 2317
_reflns_threshold_expression I>2\s(I)
_cod_data_source_file ng2585.cif
_cod_data_source_block I
_cod_original_sg_symbol_H-M 'P 21/n'
_cod_database_code 2222115
_cod_database_fobs_code 2222115

loop_
_symmetry_equiv_pos_site_id
_symmetry_equiv_pos_as_xyz
1 x,y,z
2 1/2-x,1/2+y,1/2-z
3 -x,-y,-z
4 1/2+x,1/2-y,1/2+z

loop_
_atom_site_aniso_label
_atom_site_aniso_U_11
_atom_site_aniso_U_22
_atom_site_aniso_U_33
_atom_site_aniso_U_12
_atom_site_aniso_U_13
_atom_site_aniso_U_23
Br1 0.0732(8) 0.0623(7) 0.0664(7) -0.0014(4) 0.0073(5) -0.0331(5)
Cl1 0.140(3) 0.0300(12) 0.094(2) 0.0046(13) 0.006(2) 0.0024(12)
Cl2 0.0585(16) 0.098(2) 0.086(2) -0.0217(14) -0.0094(14) -0.0057(16)
S1 0.0730(18) 0.0455(13) 0.0641(15) 0.0053(11) 0.0174(13) -0.0116(11)
O1 0.047(4) 0.076(5) 0.096(5) 0.017(3) 0.005(4) -0.008(4)
O2 0.136(7) 0.063(5) 0.078(5) -0.002(5) 0.028(5) -0.035(4)
O3 0.164(8) 0.048(4) 0.046(4) 0.001(4) 0.006(4) 0.012(3)
N1 0.075(5) 0.036(4) 0.031(4) 0.003(3) 0.005(3) -0.002(3)
C1 0.045(4) 0.034(4) 0.043(4) 0.000(3) 0.002(3) -0.001(3)
C2 0.056(5) 0.048(5) 0.033(4) -0.002(4) 0.001(4) -0.001(4)
C3 0.051(5) 0.034(4) 0.049(5) 0.000(3) -0.003(4) -0.014(4)
C4 0.057(5) 0.031(4) 0.061(6) 0.003(4) 0.008(4) 0.003(4)
C5 0.068(6) 0.034(4) 0.037(4) 0.001(4) 0.005(4) 0.001(3)
C6 0.041(4) 0.042(4) 0.029(4) 0.003(3) 0.002(3) -0.001(3)
C7 0.102(8) 0.073(7) 0.033(5) 0.014(6) 0.002(5) -0.001(4)
C8 0.082(7) 0.028(4) 0.054(5) -0.006(4) 0.002(5) -0.001(4)
C9 0.059(5) 0.041(4) 0.044(5) 0.000(4) -0.001(4) 0.003(4)

loop_
_atom_site_type_symbol
_atom_site_label
_atom_site_fract_x
_atom_site_fract_y
_atom_site_fract_z
_atom_site_U_iso_or_equiv
_atom_site_thermal_displace_type
_atom_site_calc_flag
_atom_site_refinement_flags
_atom_site_occupancy
Br Br1 0.74792(15) 0.56286(7) 0.70311(9) 0.0672(4) Uani . . 1.000
Cl Cl1 0.7616(5) 0.06220(15) 0.4704(3) 0.0880(13) Uani . . 1.000
Cl Cl2 0.4591(4) 0.1801(2) 0.3853(3) 0.0812(11) Uani . . 1.000
S S1 0.8566(4) 0.20955(15) 0.3260(2) 0.0605(9) Uani . . 1.000
O O1 1.0377(10) 0.2088(5) 0.3836(7) 0.073(3) Uani . . 1.000
O O2 0.8231(13) 0.1591(5) 0.2266(7) 0.092(3) Uani . . 1.000
O O3 0.7221(14) 0.2086(5) 0.6253(6) 0.086(3) Uani . . 1.000
N N1 0.7709(10) 0.3103(5) 0.3049(5) 0.047(3) Uani . . 1.000
C C1 0.7428(11) 0.3339(5) 0.5055(7) 0.041(2) Uani . . 1.000
C C2 0.7384(11) 0.3928(6) 0.5972(7) 0.046(3) Uani . . 1.000
C C3 0.7472(11) 0.4837(5) 0.5800(7) 0.045(3) Uani . . 1.000
C C4 0.7598(12) 0.5177(5) 0.4732(8) 0.050(3) Uani . . 1.000
C C5 0.7673(12) 0.4611(5) 0.3832(7) 0.046(3) Uani . . 1.000
C C6 0.7602(10) 0.3681(5) 0.3979(6) 0.037(2) Uani . . 1.000
C C7 0.7331(16) 0.3430(8) 0.1909(7) 0.069(4) Uani . . 1.000
C C8 0.7023(14) 0.1722(5) 0.4321(8) 0.055(3) Uani . . 1.000
C C9 0.7248(12) 0.2370(6) 0.5326(7) 0.048(3) Uani . . 1.000
H H2 0.72951 0.37007 0.66913 0.0547 Uiso . . 1.000
H H4 0.76319 0.57957 0.46234 0.0596 Uiso . . 1.000
H H5 0.77715 0.48484 0.31182 0.0551 Uiso . . 1.000
H H7A 0.83703 0.38008 0.16917 0.1043 Uiso . . 1.000
H H7B 0.71969 0.29273 0.14086 0.1043 Uiso . . 1.000
H H7C 0.61767 0.37762 0.18786 0.1043 Uiso . . 1.000

loop_
_atom_type_symbol
_atom_type_description
_atom_type_scat_dispersion_real
_atom_type_scat_dispersion_imag
_atom_type_scat_source
C C 0.0033 0.0016 'International Tables Vol C Tables 4.2.6.8 and 6.1.1.4'
H H 0.0000 0.0000 'International Tables Vol C Tables 4.2.6.8 and 6.1.1.4'
N N 0.0061 0.0033 'International Tables Vol C Tables 4.2.6.8 and 6.1.1.4'
O O 0.0106 0.0060 'International Tables Vol C Tables 4.2.6.8 and 6.1.1.4'
S S 0.1246 0.1234 'International Tables Vol C Tables 4.2.6.8 and 6.1.1.4'
Cl Cl 0.1484 0.1585 'International Tables Vol C Tables 4.2.6.8 and 6.1.1.4'
Br Br -0.2901 2.4595 'International Tables Vol C Tables 4.2.6.8 and 6.1.1.4'

loop_
_geom_angle_atom_site_label_1
_geom_angle_atom_site_label_2
_geom_angle_atom_site_label_3
_geom_angle_site_symmetry_1
_geom_angle_site_symmetry_2
_geom_angle_site_symmetry_3
_geom_angle
_geom_angle_publ_flag
O1 S1 O2 . . . 121.1(5) no
O1 S1 N1 . . . 113.6(4) no
O1 S1 C8 . . . 102.1(5) no
O2 S1 N1 . . . 108.0(4) no
O2 S1 C8 . . . 110.3(5) no
N1 S1 C8 . . . 99.4(4) no
S1 N1 C6 . . . 118.0(5) no
S1 N1 C7 . . . 120.1(6) no
C6 N1 C7 . . . 121.4(7) no
C2 C1 C6 . . . 120.0(7) no
C2 C1 C9 . . . 115.4(7) no
C6 C1 C9 . . . 124.6(7) no
C1 C2 C3 . . . 119.7(8) no
Br1 C3 C2 . . . 119.8(6) no
Br1 C3 C4 . . . 119.8(6) no
C2 C3 C4 . . . 120.4(8) no
C3 C4 C5 . . . 120.6(7) no
C4 C5 C6 . . . 120.4(7) no
N1 C6 C1 . . . 121.1(7) no
N1 C6 C5 . . . 120.0(7) no
C1 C6 C5 . . . 118.9(7) no
Cl1 C8 Cl2 . . . 111.1(5) no
Cl1 C8 S1 . . . 109.4(5) no
Cl1 C8 C9 . . . 111.4(6) no
Cl2 C8 S1 . . . 111.0(5) no
Cl2 C8 C9 . . . 105.6(6) no
S1 C8 C9 . . . 108.3(6) no
O3 C9 C1 . . . 123.7(8) no
O3 C9 C8 . . . 120.1(8) no
C1 C9 C8 . . . 116.2(7) no
C1 C2 H2 . . . 120.00 no
C3 C2 H2 . . . 120.00 no
C3 C4 H4 . . . 120.00 no
C5 C4 H4 . . . 120.00 no
C4 C5 H5 . . . 120.00 no
C6 C5 H5 . . . 120.00 no
N1 C7 H7A . . . 109.00 no
N1 C7 H7B . . . 109.00 no
N1 C7 H7C . . . 109.00 no
H7A C7 H7B . . . 109.00 no
H7A C7 H7C . . . 109.00 no
H7B C7 H7C . . . 109.00 no

loop_
_geom_bond_atom_site_label_1
_geom_bond_atom_site_label_2
_geom_bond_site_symmetry_1
_geom_bond_site_symmetry_2
_geom_bond_distance
_geom_bond_publ_flag
Br1 C3 . . 1.886(8) no
Cl1 C8 . . 1.744(8) no
Cl2 C8 . . 1.780(10) no
S1 O1 . . 1.422(8) no
S1 O2 . . 1.418(8) no
S1 N1 . . 1.630(8) no
S1 C8 . . 1.793(10) no
O3 C9 . . 1.189(11) no
N1 C6 . . 1.411(10) no
N1 C7 . . 1.463(11) no
C1 C2 . . 1.406(12) no
C1 C6 . . 1.395(11) no
C1 C9 . . 1.483(12) no
C2 C3 . . 1.369(12) no
C3 C4 . . 1.381(12) no
C4 C5 . . 1.370(12) no
C5 C6 . . 1.395(11) no
C8 C9 . . 1.544(12) no
C2 H2 . . 0.9300 no
C4 H4 . . 0.9300 no
C5 H5 . . 0.9300 no
C7 H7A . . 0.9600 no
C7 H7B . . 0.9600 no
C7 H7C . . 0.9600 no

loop_
_geom_contact_atom_site_label_1
_geom_contact_atom_site_label_2
_geom_contact_distance
_geom_contact_site_symmetry_1
_geom_contact_site_symmetry_2
_geom_contact_publ_flag
Br1 O3 2.987(7) . 2_656 no
Br1 C5 3.741(9) . 3_666 no
Br1 C5 3.620(9) . 3_766 no
Br1 H7C 3.0600 . 3_666 no
Cl1 O1 3.125(8) . . no
Cl1 O2 3.300(9) . . no
Cl1 O3 2.880(8) . . no
Cl2 O1 2.992(8) . 1_455 no
Cl2 O2 3.266(9) . . no
Cl2 O3 3.377(9) . . no
Cl2 N1 3.107(8) . . no
Cl2 C6 3.505(8) . . no
Cl2 H2 3.0800 . 4_454 no
O1 Cl1 3.125(8) . . no
O1 Cl2 2.992(8) . 1_655 no
O1 C1 3.184(11) . . no
O2 Cl1 3.300(9) . . no
O2 Cl2 3.266(9) . . no
O2 C4 3.219(12) . 2_645 no
O2 C5 3.275(11) . 2_645 no
O3 Cl2 3.377(9) . . no
O3 Cl1 2.880(8) . . no
O3 Br1 2.987(7) . 2_646 no
O2 H7B 2.3400 . . no
O2 H5 2.7200 . 2_645 no
O2 H4 2.6000 . 2_645 no
O3 H2 2.4600 . . no
N1 Cl2 3.107(8) . . no
C1 O1 3.184(11) . . no
C3 C4 3.593(12) . 3_666 no
C3 C4 3.550(12) . 3_766 no
C3 C5 3.519(11) . 3_766 no
C4 O2 3.219(12) . 2_655 no
C4 C3 3.593(12) . 3_666 no
C4 C3 3.550(12) . 3_766 no
C4 C4 3.451(12) . 3_766 no
C5 Br1 3.741(9) . 3_666 no
C5 Br1 3.620(9) . 3_766 no
C5 O2 3.275(11) . 2_655 no
C5 C3 3.519(11) . 3_766 no
C6 Cl2 3.505(8) . . no
C5 H7C 2.8100 . . no
C5 H7A 2.8900 . . no
C7 H5 2.5700 . . no
H2 O3 2.4600 . . no
H2 Cl2 3.0800 . 4_555 no
H4 O2 2.6000 . 2_655 no
H5 C7 2.5700 . . no
H5 H7A 2.3600 . . no
H5 H7C 2.4200 . . no
H5 O2 2.7200 . 2_655 no
H7A C5 2.8900 . . no
H7A H5 2.3600 . . no
H7B O2 2.3400 . . no
H7C C5 2.8100 . . no
H7C H5 2.4200 . . no
H7C Br1 3.0600 . 3_666 no

loop_
_geom_hbond_atom_site_label_D
_geom_hbond_atom_site_label_H
_geom_hbond_atom_site_label_A
_geom_hbond_site_symmetry_A
_geom_hbond_distance_DH
_geom_hbond_distance_HA
_geom_hbond_distance_DA
_geom_hbond_angle_DHA
_geom_hbond_publ_flag
C7 H7B O2 . 0.9600 2.3400 2.834(14) 112.00 y

loop_
_geom_torsion_atom_site_label_1
_geom_torsion_atom_site_label_2
_geom_torsion_atom_site_label_3
_geom_torsion_atom_site_label_4
_geom_torsion_site_symmetry_1
_geom_torsion_site_symmetry_2
_geom_torsion_site_symmetry_3
_geom_torsion_site_symmetry_4
_geom_torsion
_geom_torsion_publ_flag
O1 S1 N1 C6 . . . . -52.8(7) no
O1 S1 N1 C7 . . . . 118.5(8) no
O2 S1 N1 C6 . . . . 169.9(6) no
O2 S1 N1 C7 . . . . -18.7(9) no
C8 S1 N1 C6 . . . . 54.9(7) no
C8 S1 N1 C7 . . . . -133.8(7) no
O1 S1 C8 Cl1 . . . . -64.1(6) no
O1 S1 C8 Cl2 . . . . 173.0(5) no
O1 S1 C8 C9 . . . . 57.5(7) no
O2 S1 C8 Cl1 . . . . 65.9(6) no
O2 S1 C8 Cl2 . . . . -57.0(6) no
O2 S1 C8 C9 . . . . -172.5(6) no
N1 S1 C8 Cl1 . . . . 179.2(5) no
N1 S1 C8 Cl2 . . . . 56.3(5) no
N1 S1 C8 C9 . . . . -59.3(6) no
S1 N1 C6 C1 . . . . -27.0(10) no
S1 N1 C6 C5 . . . . 152.9(6) no
C7 N1 C6 C1 . . . . 161.8(8) no
C7 N1 C6 C5 . . . . -18.3(11) no
C6 C1 C2 C3 . . . . 1.4(12) no
C9 C1 C2 C3 . . . . -177.7(7) no
C2 C1 C6 N1 . . . . 178.0(7) no
C2 C1 C6 C5 . . . . -1.9(11) no
C9 C1 C6 N1 . . . . -3.0(12) no
C9 C1 C6 C5 . . . . 177.1(8) no
C2 C1 C9 O3 . . . . -5.9(13) no
C2 C1 C9 C8 . . . . 172.1(7) no
C6 C1 C9 O3 . . . . 175.1(9) no
C6 C1 C9 C8 . . . . -6.9(12) no
C1 C2 C3 Br1 . . . . -178.4(6) no
C1 C2 C3 C4 . . . . 0.2(12) no
Br1 C3 C4 C5 . . . . 177.3(6) no
C2 C3 C4 C5 . . . . -1.2(12) no
C3 C4 C5 C6 . . . . 0.7(13) no
C4 C5 C6 N1 . . . . -179.1(7) no
C4 C5 C6 C1 . . . . 0.8(12) no
Cl1 C8 C9 O3 . . . . -21.8(12) no
Cl1 C8 C9 C1 . . . . 160.1(6) no
Cl2 C8 C9 O3 . . . . 98.9(9) no
Cl2 C8 C9 C1 . . . . -79.2(8) no
S1 C8 C9 O3 . . . . -142.1(8) no
S1 C8 C9 C1 . . . . 39.8(9) no

loop_
_cod_related_entry_id
_cod_related_entry_database
_cod_related_entry_code
1 ChemSpider 24742453
